data_4033221
loop_
_publ_author_name
'Yang, Ren-Yin'
'Sun, Jing'
'Tao, Yao'
'Sun, Qiu'
'Yan, Chao-Guo'

_publ_section_title
;
 TfOH-Catalyzed One-Pot Domino Reaction for Diastereoselective Synthesis
 of Polysubstituted Tetrahydrospiro[carbazole-1,3'-indoline]s.
;
_journal_issue 24
_journal_name_full 'The Journal of organic chemistry'
_journal_page_first 13277
_journal_page_last 13287
_journal_paper_doi 10.1021/acs.joc.7b02397
_journal_volume 82
_journal_year 2017
_chemical_formula_moiety 'C35 H29 Cl N2 O3'
_chemical_formula_sum 'C35 H29 Cl N2 O3'
_chemical_formula_weight 561.05
_space_group_crystal_system monoclinic
_space_group_IT_number 15
_space_group_name_Hall '-C 2yc'
_space_group_name_H-M_alt 'C 1 2/c 1'
_symmetry_space_group_name_Hall '-C 2yc'
_symmetry_space_group_name_H-M 'C 1 2/c 1'
_atom_sites_solution_hydrogens geom
_audit_creation_method SHELXL-2014/7
_cell_angle_alpha 90
_cell_angle_beta 125.3930(12)
_cell_angle_gamma 90
_cell_formula_units_Z 8
_cell_length_a 35.6802(16)
_cell_length_b 8.9154(4)
_cell_length_c 25.3738(13)
_cell_measurement_reflns_used 6342
_cell_measurement_temperature 296(2)
_cell_measurement_theta_max 24.49
_cell_measurement_theta_min 2.39
_cell_volume 6579.9(5)
_computing_structure_refinement 'SHELXL-2014/7 (Sheldrick, 2014)'
_diffrn_ambient_temperature 296(2)
_diffrn_measured_fraction_theta_full 0.999
_diffrn_measured_fraction_theta_max 0.999
_diffrn_measurement_device_type 'CCD area detector'
_diffrn_measurement_method 'phi and omega scans'
_diffrn_radiation_source 'fine-focus sealed tube'
_diffrn_radiation_type MoK\a
_diffrn_radiation_wavelength 0.71073
_diffrn_reflns_av_R_equivalents 0.0633
_diffrn_reflns_av_unetI/netI 0.0730
_diffrn_reflns_Laue_measured_fraction_full 0.999
_diffrn_reflns_Laue_measured_fraction_max 0.999
_diffrn_reflns_limit_h_max 44
_diffrn_reflns_limit_h_min -43
_diffrn_reflns_limit_k_max 10
_diffrn_reflns_limit_k_min -10
_diffrn_reflns_limit_l_max 28
_diffrn_reflns_limit_l_min -31
_diffrn_reflns_number 26865
_diffrn_reflns_point_group_measured_fraction_full 0.999
_diffrn_reflns_point_group_measured_fraction_max 0.999
_diffrn_reflns_theta_full 25.242
_diffrn_reflns_theta_max 25.999
_diffrn_reflns_theta_min 2.309
_exptl_absorpt_coefficient_mu 0.150
_exptl_absorpt_correction_T_max 0.970
_exptl_absorpt_correction_T_min 0.965
_exptl_absorpt_correction_type multi-scan
_exptl_absorpt_process_details sadabs
_exptl_crystal_colour colorless
_exptl_crystal_density_diffrn 1.133
_exptl_crystal_description block
_exptl_crystal_F_000 2352
_exptl_crystal_size_max 0.240
_exptl_crystal_size_mid 0.200
_exptl_crystal_size_min 0.200
_refine_diff_density_max 0.594
_refine_diff_density_min -0.306
_refine_diff_density_rms 0.069
_refine_ls_extinction_method none
_refine_ls_goodness_of_fit_ref 1.037
_refine_ls_hydrogen_treatment constr
_refine_ls_matrix_type full
_refine_ls_number_parameters 376
_refine_ls_number_reflns 6460
_refine_ls_number_restraints 2
_refine_ls_restrained_S_all 1.052
_refine_ls_R_factor_all 0.1122
_refine_ls_R_factor_gt 0.0643
_refine_ls_shift/su_max 0.000
_refine_ls_shift/su_mean 0.000
_refine_ls_structure_factor_coef Fsqd
_refine_ls_weighting_details 'w=1/[\s^2^(Fo^2^)+(0.1009P)^2^+4.8150P] where P=(Fo^2^+2Fc^2^)/3'
_refine_ls_weighting_scheme calc
_refine_ls_wR_factor_gt 0.1649
_refine_ls_wR_factor_ref 0.1883
_reflns_Friedel_coverage 0.000
_reflns_number_gt 4068
_reflns_number_total 6460
_reflns_threshold_expression 'I > 2\s(I)'
_cod_data_source_file jo7b02397_si_002.cif
_cod_data_source_block C2
_cod_depositor_comments 'Adding full bibliography for 4033209--4033221.cif.'
_cod_database_code 4033221
_shelx_shelxl_version_number 2014/7
_shelx_space_group_comment
;
The symmetry employed for this shelxl refinement is uniquely defined
by the following loop, which should always be used as a source of
symmetry information in preference to the above space-group names.
They are only intended as comments.
;
_shelx_estimated_absorpt_t_min 0.965
_shelx_estimated_absorpt_t_max 0.971

loop_
_space_group_symop_operation_xyz
'x, y, z'
'-x, y, -z+1/2'
'x+1/2, y+1/2, z'
'-x+1/2, y+1/2, -z+1/2'
'-x, -y, -z'
'x, -y, z-1/2'
'-x+1/2, -y+1/2, -z'
'x+1/2, -y+1/2, z-1/2'

loop_
_atom_site_label
_atom_site_type_symbol
_atom_site_fract_x
_atom_site_fract_y
_atom_site_fract_z
_atom_site_U_iso_or_equiv
_atom_site_adp_type
_atom_site_occupancy
_atom_site_site_symmetry_order
_atom_site_calc_flag
_atom_site_refinement_flags_posn
_atom_site_refinement_flags_adp
_atom_site_refinement_flags_occupancy
_atom_site_disorder_assembly
_atom_site_disorder_group
C1 C 0.36463(9) 0.4846(3) 0.35879(12) 0.0199(6) Uani 1 1 d . . . . .
C2 C 0.38946(10) 0.4201(3) 0.33815(14) 0.0271(7) Uani 1 1 d . . . . .
H2 H 0.3760 0.3522 0.3040 0.032 Uiso 1 1 calc R U . . .
C3 C 0.43518(10) 0.4614(4) 0.37066(15) 0.0346(8) Uani 1 1 d . . . . .
H3 H 0.4529 0.4209 0.3582 0.042 Uiso 1 1 calc R U . . .
C4 C 0.45484(10) 0.5628(4) 0.42174(15) 0.0349(8) Uani 1 1 d . . . . .
H4 H 0.4856 0.5883 0.4428 0.042 Uiso 1 1 calc R U . . .
C5 C 0.43032(10) 0.6259(3) 0.44196(14) 0.0294(7) Uani 1 1 d . . . . .
H5 H 0.4442 0.6936 0.4762 0.035 Uiso 1 1 calc R U . . .
C6 C 0.38404(9) 0.5873(3) 0.41037(12) 0.0206(6) Uani 1 1 d . . . . .
C7 C 0.34782(9) 0.6291(3) 0.41725(12) 0.0190(6) Uani 1 1 d . . . . .
C8 C 0.30950(9) 0.5527(3) 0.37031(12) 0.0175(6) Uani 1 1 d . . . . .
C9 C 0.41105(11) 0.5776(4) 0.56110(15) 0.0380(8) Uani 1 1 d . . . . .
H9 H 0.3956 0.4906 0.5388 0.046 Uiso 1 1 calc R U . . .
C10 C 0.45214(12) 0.5665(5) 0.62239(17) 0.0518(10) Uani 1 1 d . . . . .
H10 H 0.4640 0.4727 0.6405 0.062 Uiso 1 1 calc R U . . .
C11 C 0.47486(12) 0.6927(5) 0.65577(17) 0.0562(11) Uani 1 1 d . . . . .
H11 H 0.5022 0.6853 0.6968 0.067 Uiso 1 1 calc R U . . .
C12 C 0.45743(12) 0.8311(5) 0.62892(18) 0.0567(11) Uani 1 1 d . . . . .
H12 H 0.4730 0.9173 0.6520 0.068 Uiso 1 1 calc R U . . .
C13 C 0.41634(11) 0.8436(4) 0.56713(15) 0.0408(8) Uani 1 1 d . . . . .
H13 H 0.4049 0.9378 0.5492 0.049 Uiso 1 1 calc R U . . .
C14 C 0.39278(10) 0.7159(3) 0.53269(14) 0.0277(7) Uani 1 1 d . . . . .
C15 C 0.34836(9) 0.7283(3) 0.46568(13) 0.0223(6) Uani 1 1 d . . . . .
H15 H 0.3453 0.8324 0.4513 0.027 Uiso 1 1 calc R U . . .
C16 C 0.30620(9) 0.6908(3) 0.46502(13) 0.0236(6) Uani 1 1 d . . . . .
H16A H 0.3036 0.7637 0.4911 0.028 Uiso 1 1 calc R U . . .
H16B H 0.3104 0.5927 0.4843 0.028 Uiso 1 1 calc R U . . .
C17 C 0.10354(10) 0.5082(4) 0.13763(17) 0.0408(8) Uani 1 1 d . . . . .
H17 H 0.1110 0.4514 0.1732 0.049 Uiso 1 1 calc R U . . .
C18 C 0.05770(12) 0.5543(4) 0.09188(19) 0.0537(10) Uani 1 1 d . . . . .
H18 H 0.0347 0.5282 0.0969 0.064 Uiso 1 1 calc R U . . .
C19 C 0.04750(12) 0.6386(4) 0.03964(18) 0.0543(11) Uani 1 1 d . . . . .
H19 H 0.0173 0.6681 0.0091 0.065 Uiso 1 1 calc R U . . .
C20 C 0.08057(13) 0.6798(4) 0.03158(17) 0.0529(10) Uani 1 1 d . . . . .
H20 H 0.0731 0.7377 -0.0037 0.063 Uiso 1 1 calc R U . . .
C21 C 0.12530(12) 0.6346(4) 0.07651(15) 0.0412(9) Uani 1 1 d . . . . .
H21 H 0.1480 0.6631 0.0713 0.049 Uiso 1 1 calc R U . . .
C22 C 0.13714(10) 0.5470(3) 0.12958(14) 0.0295(7) Uani 1 1 d . . . . .
C23 C 0.18551(10) 0.4919(3) 0.17445(12) 0.0283(7) Uani 1 1 d . . . . .
H23A H 0.1865 0.3882 0.1637 0.034 Uiso 1 1 calc R U . . .
H23B H 0.2048 0.5494 0.1664 0.034 Uiso 1 1 calc R U . . .
C24 C 0.20942(9) 0.3802(3) 0.28313(13) 0.0204(6) Uani 1 1 d . . . . .
C25 C 0.18739(10) 0.2424(3) 0.26433(14) 0.0273(7) Uani 1 1 d . . . . .
H25 H 0.1668 0.2183 0.2208 0.033 Uiso 1 1 calc R U . . .
C26 C 0.19688(10) 0.1422(3) 0.31185(14) 0.0287(7) Uani 1 1 d . . . . .
H26 H 0.1825 0.0490 0.3005 0.034 Uiso 1 1 calc R U . . .
C27 C 0.22746(10) 0.1790(3) 0.37597(15) 0.0265(7) Uani 1 1 d . . . . .
C28 C 0.25000(9) 0.3166(3) 0.39573(13) 0.0224(6) Uani 1 1 d . . . . .
H28 H 0.2705 0.3400 0.4393 0.027 Uiso 1 1 calc R U . . .
C29 C 0.24070(9) 0.4171(3) 0.34816(13) 0.0200(6) Uani 1 1 d . . . . .
C30 C 0.26151(9) 0.5691(3) 0.35216(12) 0.0181(6) Uani 1 1 d . . . . .
C31 C 0.23184(9) 0.6185(3) 0.28080(12) 0.0192(6) Uani 1 1 d . . . . .
C32 C 0.26172(9) 0.6909(3) 0.39646(13) 0.0193(6) Uani 1 1 d . . . . .
H32 H 0.2596 0.7887 0.3773 0.023 Uiso 1 1 calc R U . . .
C33 C 0.21969(10) 0.6737(3) 0.39569(15) 0.0263(7) Uani 1 1 d . . . . .
C34 C 0.13849(15) 0.6841(7) 0.3298(3) 0.108(2) Uani 1 1 d D . . . .
H34A H 0.1176 0.6265 0.2910 0.130 Uiso 0.615(7) 1 calc R U P A 1
H34B H 0.1436 0.6304 0.3667 0.130 Uiso 0.615(7) 1 calc R U P A 1
H34C H 0.1382 0.5794 0.3398 0.130 Uiso 0.385(7) 1 calc R U P A 2
H34D H 0.1398 0.7420 0.3632 0.130 Uiso 0.385(7) 1 calc R U P A 2
C35 C 0.1208(3) 0.8264(11) 0.3252(4) 0.094(3) Uani 0.615(7) 1 d D . P A 1
H35A H 0.1385 0.8741 0.3668 0.141 Uiso 0.615(7) 1 calc R U P A 1
H35B H 0.0894 0.8178 0.3109 0.141 Uiso 0.615(7) 1 calc R U P A 1
H35C H 0.1222 0.8853 0.2948 0.141 Uiso 0.615(7) 1 calc R U P A 1
C35' C 0.0991(4) 0.7117(19) 0.2766(6) 0.094(3) Uani 0.385(7) 1 d D . P A 2
H35D H 0.0946 0.8182 0.2706 0.141 Uiso 0.385(7) 1 calc R U P A 2
H35E H 0.0752 0.6687 0.2784 0.141 Uiso 0.385(7) 1 calc R U P A 2
H35F H 0.0980 0.6687 0.2410 0.141 Uiso 0.385(7) 1 calc R U P A 2
Cl1 Cl 0.23896(3) 0.05157(8) 0.43611(4) 0.0396(3) Uani 1 1 d . . . . .
N1 N 0.31918(7) 0.4655(2) 0.33470(10) 0.0197(5) Uani 1 1 d . . . . .
H1 H 0.3000 0.4086 0.3028 0.024 Uiso 1 1 calc R U . . .
N2 N 0.20560(7) 0.5000(2) 0.24368(10) 0.0217(5) Uani 1 1 d . . . . .
O1 O 0.23376(6) 0.7402(2) 0.26068(9) 0.0256(5) Uani 1 1 d . . . . .
O2 O 0.21885(7) 0.6280(2) 0.43938(11) 0.0372(6) Uani 1 1 d . . . . .
O3 O 0.18199(7) 0.7097(3) 0.33771(12) 0.0528(7) Uani 1 1 d . . . . .

loop_
_atom_site_aniso_label
_atom_site_aniso_U_11
_atom_site_aniso_U_22
_atom_site_aniso_U_33
_atom_site_aniso_U_23
_atom_site_aniso_U_13
_atom_site_aniso_U_12
C1 0.0175(15) 0.0198(14) 0.0188(15) 0.0039(11) 0.0083(12) 0.0036(11)
C2 0.0289(17) 0.0268(15) 0.0271(16) 0.0015(12) 0.0171(14) 0.0044(13)
C3 0.0339(19) 0.0421(19) 0.0380(19) 0.0053(15) 0.0266(16) 0.0075(15)
C4 0.0188(16) 0.051(2) 0.0326(18) 0.0033(15) 0.0135(14) 0.0004(14)
C5 0.0234(16) 0.0335(17) 0.0272(17) -0.0034(13) 0.0123(14) -0.0042(13)
C6 0.0198(14) 0.0223(14) 0.0183(15) 0.0032(11) 0.0101(12) 0.0022(12)
C7 0.0176(14) 0.0209(14) 0.0138(14) 0.0028(11) 0.0064(12) 0.0023(11)
C8 0.0199(14) 0.0138(13) 0.0168(14) 0.0008(11) 0.0096(12) 0.0002(11)
C9 0.0340(19) 0.043(2) 0.0274(18) 0.0010(15) 0.0125(15) 0.0018(15)
C10 0.042(2) 0.076(3) 0.032(2) 0.0105(19) 0.0176(18) 0.017(2)
C11 0.030(2) 0.104(3) 0.0241(19) -0.008(2) 0.0095(16) -0.001(2)
C12 0.037(2) 0.082(3) 0.039(2) -0.028(2) 0.0152(19) -0.020(2)
C13 0.039(2) 0.046(2) 0.0323(19) -0.0135(15) 0.0177(17) -0.0119(16)
C14 0.0256(16) 0.0381(17) 0.0212(16) -0.0052(13) 0.0147(13) -0.0024(14)
C15 0.0232(15) 0.0201(14) 0.0225(16) -0.0024(11) 0.0125(13) 0.0003(12)
C16 0.0262(16) 0.0229(15) 0.0214(15) -0.0012(12) 0.0137(13) 0.0005(12)
C17 0.0286(18) 0.0342(18) 0.050(2) 0.0044(16) 0.0174(17) 0.0025(15)
C18 0.030(2) 0.045(2) 0.068(3) -0.002(2) 0.0181(19) -0.0028(17)
C19 0.028(2) 0.045(2) 0.045(2) -0.0073(18) -0.0043(18) 0.0084(17)
C20 0.049(2) 0.048(2) 0.033(2) 0.0064(17) 0.0075(19) 0.0147(19)
C21 0.041(2) 0.0387(19) 0.0281(18) 0.0040(15) 0.0111(16) 0.0107(15)
C22 0.0287(17) 0.0223(15) 0.0225(16) -0.0066(12) 0.0062(14) 0.0000(13)
C23 0.0277(16) 0.0344(16) 0.0161(15) 0.0003(12) 0.0088(13) 0.0030(13)
C24 0.0171(14) 0.0205(14) 0.0234(15) -0.0021(11) 0.0117(12) 0.0007(11)
C25 0.0242(16) 0.0247(15) 0.0266(16) -0.0061(13) 0.0111(14) -0.0033(13)
C26 0.0318(17) 0.0183(15) 0.0359(18) -0.0049(13) 0.0196(15) -0.0046(12)
C27 0.0367(18) 0.0177(14) 0.0344(18) 0.0023(12) 0.0259(15) 0.0021(13)
C28 0.0271(16) 0.0207(14) 0.0212(15) 0.0012(12) 0.0151(13) 0.0018(12)
C29 0.0190(14) 0.0185(14) 0.0240(15) -0.0024(11) 0.0133(13) 0.0002(11)
C30 0.0184(14) 0.0181(14) 0.0170(14) 0.0026(11) 0.0097(12) 0.0017(11)
C31 0.0136(13) 0.0238(15) 0.0175(14) 0.0015(12) 0.0074(12) 0.0029(11)
C32 0.0222(15) 0.0149(13) 0.0228(15) -0.0013(11) 0.0141(13) 0.0009(11)
C33 0.0285(17) 0.0206(15) 0.0338(18) -0.0042(13) 0.0203(15) 0.0007(13)
C34 0.039(3) 0.151(5) 0.143(5) 0.042(4) 0.057(3) 0.036(3)
C35 0.053(4) 0.167(9) 0.081(5) 0.006(5) 0.050(4) -0.011(4)
C35' 0.053(4) 0.167(9) 0.081(5) 0.006(5) 0.050(4) -0.011(4)
Cl1 0.0590(6) 0.0209(4) 0.0439(5) 0.0072(3) 0.0327(5) -0.0001(3)
N1 0.0193(12) 0.0208(12) 0.0165(12) -0.0046(9) 0.0088(10) -0.0012(10)
N2 0.0200(12) 0.0241(12) 0.0157(12) -0.0006(10) 0.0072(10) -0.0001(10)
O1 0.0250(11) 0.0238(11) 0.0232(11) 0.0064(8) 0.0111(9) 0.0015(8)
O2 0.0480(14) 0.0368(13) 0.0451(14) -0.0023(11) 0.0375(12) -0.0025(10)
O3 0.0179(12) 0.0814(18) 0.0535(16) 0.0185(14) 0.0174(12) 0.0095(12)

loop_
_atom_type_symbol
_atom_type_description
_atom_type_scat_dispersion_real
_atom_type_scat_dispersion_imag
_atom_type_scat_source
C C 0.0033 0.0016 'International Tables Vol C Tables 4.2.6.8 and 6.1.1.4'
H H 0.0000 0.0000 'International Tables Vol C Tables 4.2.6.8 and 6.1.1.4'
N N 0.0061 0.0033 'International Tables Vol C Tables 4.2.6.8 and 6.1.1.4'
O O 0.0106 0.0060 'International Tables Vol C Tables 4.2.6.8 and 6.1.1.4'
Cl Cl 0.1484 0.1585 'International Tables Vol C Tables 4.2.6.8 and 6.1.1.4'

loop_
_geom_angle_atom_site_label_1
_geom_angle_atom_site_label_2
_geom_angle_atom_site_label_3
_geom_angle
N1 C1 C2 128.9(3)
N1 C1 C6 108.3(2)
C2 C1 C6 122.9(3)
C3 C2 C1 117.0(3)
C3 C2 H2 121.5
C1 C2 H2 121.5
C2 C3 C4 120.8(3)
C2 C3 H3 119.6
C4 C3 H3 119.6
C5 C4 C3 122.0(3)
C5 C4 H4 119.0
C3 C4 H4 119.0
C4 C5 C6 118.9(3)
C4 C5 H5 120.5
C6 C5 H5 120.5
C5 C6 C1 118.4(3)
C5 C6 C7 135.0(3)
C1 C6 C7 106.6(2)
C8 C7 C6 106.2(2)
C8 C7 C15 122.5(2)
C6 C7 C15 131.2(2)
C7 C8 N1 110.4(2)
C7 C8 C30 127.4(2)
N1 C8 C30 121.9(2)
C14 C9 C10 121.2(3)
C14 C9 H9 119.4
C10 C9 H9 119.4
C11 C10 C9 120.0(4)
C11 C10 H10 120.0
C9 C10 H10 120.0
C10 C11 C12 120.0(3)
C10 C11 H11 120.0
C12 C11 H11 120.0
C11 C12 C13 120.5(3)
C11 C12 H12 119.8
C13 C12 H12 119.8
C14 C13 C12 120.1(3)
C14 C13 H13 120.0
C12 C13 H13 120.0
C13 C14 C9 118.2(3)
C13 C14 C15 120.4(3)
C9 C14 C15 121.4(3)
C7 C15 C14 112.6(2)
C7 C15 C16 108.4(2)
C14 C15 C16 112.2(2)
C7 C15 H15 107.8
C14 C15 H15 107.8
C16 C15 H15 107.8
C15 C16 C32 112.1(2)
C15 C16 H16A 109.2
C32 C16 H16A 109.2
C15 C16 H16B 109.2
C32 C16 H16B 109.2
H16A C16 H16B 107.9
C22 C17 C18 120.0(3)
C22 C17 H17 120.0
C18 C17 H17 120.0
C19 C18 C17 119.0(4)
C19 C18 H18 120.5
C17 C18 H18 120.5
C20 C19 C18 121.6(3)
C20 C19 H19 119.2
C18 C19 H19 119.2
C19 C20 C21 119.1(4)
C19 C20 H20 120.5
C21 C20 H20 120.5
C20 C21 C22 121.4(4)
C20 C21 H21 119.3
C22 C21 H21 119.3
C17 C22 C21 118.9(3)
C17 C22 C23 121.7(3)
C21 C22 C23 119.3(3)
N2 C23 C22 116.3(2)
N2 C23 H23A 108.2
C22 C23 H23A 108.2
N2 C23 H23B 108.2
C22 C23 H23B 108.2
H23A C23 H23B 107.4
C25 C24 C29 121.5(3)
C25 C24 N2 128.5(2)
C29 C24 N2 110.0(2)
C26 C25 C24 118.1(3)
C26 C25 H25 121.0
C24 C25 H25 121.0
C27 C26 C25 120.4(3)
C27 C26 H26 119.8
C25 C26 H26 119.8
C26 C27 C28 122.3(3)
C26 C27 Cl1 120.1(2)
C28 C27 Cl1 117.6(2)
C29 C28 C27 117.5(3)
C29 C28 H28 121.3
C27 C28 H28 121.3
C28 C29 C24 120.3(2)
C28 C29 C30 131.2(2)
C24 C29 C30 108.4(2)
C8 C30 C29 111.1(2)
C8 C30 C31 105.9(2)
C29 C30 C31 101.5(2)
C8 C30 C32 108.5(2)
C29 C30 C32 117.9(2)
C31 C30 C32 111.2(2)
O1 C31 N2 125.7(2)
O1 C31 C30 125.5(2)
N2 C31 C30 108.7(2)
C33 C32 C16 112.7(2)
C33 C32 C30 109.4(2)
C16 C32 C30 112.8(2)
C33 C32 H32 107.2
C16 C32 H32 107.2
C30 C32 H32 107.2
O2 C33 O3 123.5(3)
O2 C33 C32 125.8(3)
O3 C33 C32 110.6(3)
C35' C34 O3 122.8(7)
C35 C34 O3 105.3(5)
C35 C34 H34A 110.7
O3 C34 H34A 110.7
C35 C34 H34B 110.7
O3 C34 H34B 110.7
H34A C34 H34B 108.8
C35' C34 H34C 106.6
O3 C34 H34C 106.6
C35' C34 H34D 106.6
O3 C34 H34D 106.6
H34C C34 H34D 106.6
C34 C35 H35A 109.5
C34 C35 H35B 109.5
H35A C35 H35B 109.5
C34 C35 H35C 109.5
H35A C35 H35C 109.5
H35B C35 H35C 109.5
C34 C35' H35D 109.5
C34 C35' H35E 109.5
H35D C35' H35E 109.5
C34 C35' H35F 109.5
H35D C35' H35F 109.5
H35E C35' H35F 109.5
C1 N1 C8 108.5(2)
C1 N1 H1 125.7
C8 N1 H1 125.7
C31 N2 C24 110.5(2)
C31 N2 C23 122.0(2)
C24 N2 C23 126.2(2)
C33 O3 C34 115.2(3)

loop_
_geom_bond_atom_site_label_1
_geom_bond_atom_site_label_2
_geom_bond_distance
C1 N1 1.373(3)
C1 C2 1.389(4)
C1 C6 1.408(4)
C2 C3 1.385(4)
C2 H2 0.9300
C3 C4 1.391(4)
C3 H3 0.9300
C4 C5 1.366(4)
C4 H4 0.9300
C5 C6 1.398(4)
C5 H5 0.9300
C6 C7 1.449(4)
C7 C8 1.366(4)
C7 C15 1.505(4)
C8 N1 1.379(3)
C8 C30 1.501(4)
C9 C14 1.385(4)
C9 C10 1.392(4)
C9 H9 0.9300
C10 C11 1.358(6)
C10 H10 0.9300
C11 C12 1.372(6)
C11 H11 0.9300
C12 C13 1.399(5)
C12 H12 0.9300
C13 C14 1.384(4)
C13 H13 0.9300
C14 C15 1.515(4)
C15 C16 1.532(4)
C15 H15 0.9800
C16 C32 1.532(4)
C16 H16A 0.9700
C16 H16B 0.9700
C17 C22 1.372(4)
C17 C18 1.411(5)
C17 H17 0.9300
C18 C19 1.377(6)
C18 H18 0.9300
C19 C20 1.359(6)
C19 H19 0.9300
C20 C21 1.379(5)
C20 H20 0.9300
C21 C22 1.394(4)
C21 H21 0.9300
C22 C23 1.497(4)
C23 N2 1.465(3)
C23 H23A 0.9700
C23 H23B 0.9700
C24 C25 1.386(4)
C24 C29 1.394(4)
C24 N2 1.415(3)
C25 C26 1.376(4)
C25 H25 0.9300
C26 C27 1.374(4)
C26 H26 0.9300
C27 C28 1.392(4)
C27 Cl1 1.750(3)
C28 C29 1.380(4)
C28 H28 0.9300
C29 C30 1.519(4)
C30 C31 1.540(4)
C30 C32 1.560(4)
C31 O1 1.218(3)
C31 N2 1.363(3)
C32 C33 1.496(4)
C32 H32 0.9800
C33 O2 1.197(3)
C33 O3 1.336(4)
C34 C35' 1.290(11)
C34 C35 1.391(9)
C34 O3 1.463(5)
C34 H34A 0.9700
C34 H34B 0.9700
C34 H34C 0.9700
C34 H34D 0.9700
C35 H35A 0.9600
C35 H35B 0.9600
C35 H35C 0.9600
C35' H35D 0.9600
C35' H35E 0.9600
C35' H35F 0.9600
N1 H1 0.8600

loop_
_geom_hbond_atom_site_label_D
_geom_hbond_atom_site_label_H
_geom_hbond_atom_site_label_A
_geom_hbond_distance_DH
_geom_hbond_distance_HA
_geom_hbond_distance_DA
_geom_hbond_angle_DHA
_geom_hbond_site_symmetry_A
N1 H1 O1 0.86 2.01 2.857(3) 166.9 4_545
